data_7019080
loop_
_publ_author_name
'Gl\"ockner, Andreas'
'Bauer, Heiko'
'Maekawa, Miyuki'
'Bannenberg, Thomas'
'Daniliuc, Constantin G.'
'Jones, Peter G.'
'Sun, Yu'
'Sitzmann, Helmut'
'Tamm, Matthias'
'Walter, Marc D.'

_publ_section_title
;
 How big is a Cp? Cycloheptatrienyl zirconium complexes with bulky
 cyclopentadienyl and indenyl ligands.
;
_journal_issue 22
_journal_name_full 'Dalton transactions (Cambridge, England : 2003)'
_journal_page_first 6614
_journal_page_last 6624
_journal_paper_doi 10.1039/c2dt12132h
_journal_volume 41
_journal_year 2012
_chemical_formula_sum 'C28 H34 Zr'
_chemical_formula_weight 461.77
_space_group_IT_number 14
_symmetry_cell_setting monoclinic
_symmetry_space_group_name_Hall '-P 2ybc'
_symmetry_space_group_name_H-M 'P 1 21/c 1'
_atom_sites_solution_hydrogens geom
_atom_sites_solution_primary direct
_atom_sites_solution_secondary difmap
_audit_creation_method SHELXL-97
_cell_angle_alpha 90.00
_cell_angle_beta 106.805(6)
_cell_angle_gamma 90.00
_cell_formula_units_Z 8
_cell_length_a 13.6123(8)
_cell_length_b 21.0921(12)
_cell_length_c 16.3638(10)
_cell_measurement_reflns_used 13257
_cell_measurement_temperature 100(2)
_cell_measurement_theta_max 29.3086
_cell_measurement_theta_min 2.2993
_cell_volume 4497.6(5)
_computing_cell_refinement
;
CrysAlisPro, Oxford Diffraction Ltd.,
Version 1.171.33.55 (release 05-01-2010 CrysAlis171 .NET)
(compiled Jan 5 2010,16:28:46)
;
_computing_data_collection
;
CrysAlisPro, Oxford Diffraction Ltd.,
Version 1.171.33.55 (release 05-01-2010 CrysAlis171 .NET)
(compiled Jan 5 2010,16:28:46)
;
_computing_data_reduction
;
CrysAlisPro, Oxford Diffraction Ltd.,
Version 1.171.33.55 (release 05-01-2010 CrysAlis171 .NET)
(compiled Jan 5 2010,16:28:46)
;
_computing_molecular_graphics 'BRUKER XP'
_computing_publication_material SHELXL-97
_computing_structure_refinement 'SHELXL-97 (Sheldrick, 1997)'
_computing_structure_solution 'SHELXS-97 (Sheldrick, 1990)'
_diffrn_ambient_temperature 100(2)
_diffrn_detector_area_resol_mean 16.1419
_diffrn_measured_fraction_theta_full 0.998
_diffrn_measured_fraction_theta_max 0.998
_diffrn_measurement_device_type 'Xcalibur, Eos'
_diffrn_measurement_method '\w scans'
_diffrn_radiation_monochromator graphite
_diffrn_radiation_source 'Enhance (Mo) X-ray Source'
_diffrn_radiation_type 'Mo K\a'
_diffrn_radiation_wavelength 0.71073
_diffrn_reflns_av_R_equivalents 0.1569
_diffrn_reflns_av_sigmaI/netI 0.1694
_diffrn_reflns_limit_h_max 17
_diffrn_reflns_limit_h_min -17
_diffrn_reflns_limit_k_max 26
_diffrn_reflns_limit_k_min -26
_diffrn_reflns_limit_l_max 20
_diffrn_reflns_limit_l_min -20
_diffrn_reflns_number 140503
_diffrn_reflns_theta_full 26.37
_diffrn_reflns_theta_max 26.37
_diffrn_reflns_theta_min 2.33
_exptl_absorpt_coefficient_mu 0.500
_exptl_absorpt_correction_T_max 1.00000
_exptl_absorpt_correction_T_min 0.92357
_exptl_absorpt_correction_type multi-scan
_exptl_absorpt_process_details
;
CrysAlisPro, Oxford Diffraction Ltd.,
Version 1.171.33.55 (release 05-01-2010 CrysAlis171 .NET)
(compiled Jan 5 2010,16:28:46)
;
_exptl_crystal_colour violet
_exptl_crystal_density_diffrn 1.364
_exptl_crystal_density_method 'not measured'
_exptl_crystal_description prism
_exptl_crystal_F_000 1936
_exptl_crystal_size_max 0.11
_exptl_crystal_size_mid 0.09
_exptl_crystal_size_min 0.05
_refine_diff_density_max 1.405
_refine_diff_density_min -0.678
_refine_diff_density_rms 0.082
_refine_ls_extinction_method none
_refine_ls_goodness_of_fit_ref 0.931
_refine_ls_hydrogen_treatment mixed
_refine_ls_matrix_type full
_refine_ls_number_parameters 571
_refine_ls_number_reflns 9188
_refine_ls_number_restraints 120
_refine_ls_restrained_S_all 0.929
_refine_ls_R_factor_all 0.1137
_refine_ls_R_factor_gt 0.0483
_refine_ls_shift/su_max 0.001
_refine_ls_shift/su_mean 0.000
_refine_ls_structure_factor_coef Fsqd
_refine_ls_weighting_details 'calc w=1/[\s^2^(Fo^2^)+(0.0200P)^2^+0.0000P] where P=(Fo^2^+2Fc^2^)/3'
_refine_ls_weighting_scheme calc
_refine_ls_wR_factor_gt 0.0730
_refine_ls_wR_factor_ref 0.0781
_reflns_number_gt 4557
_reflns_number_total 9188
_reflns_threshold_expression >2sigma(I)
_cod_data_source_file c2dt12132h.txt
_cod_data_source_block andyg47
_cod_original_sg_symbol_H-M 'P 21/c'
_cod_database_code 7019080

loop_
_symmetry_equiv_pos_as_xyz
'x, y, z'
'-x, y+1/2, -z+1/2'
'-x, -y, -z'
'x, -y-1/2, z-1/2'

loop_
_atom_site_label
_atom_site_type_symbol
_atom_site_fract_x
_atom_site_fract_y
_atom_site_fract_z
_atom_site_U_iso_or_equiv
_atom_site_adp_type
_atom_site_occupancy
_atom_site_symmetry_multiplicity
_atom_site_calc_flag
_atom_site_refinement_flags
Zr Zr 0.48631(3) 0.26957(2) 0.59234(3) 0.02244(12) Uani 1 1 d .
C1 C 0.4630(4) 0.3611(2) 0.6658(3) 0.0438(14) Uani 1 1 d D
H1 H 0.484(3) 0.3998(11) 0.662(3) 0.053 Uiso 1 1 d D
C2 C 0.3673(4) 0.3452(2) 0.6081(3) 0.0346(13) Uani 1 1 d D
H2 H 0.349(3) 0.3792(13) 0.581(2) 0.041 Uiso 1 1 d D
C3 C 0.3159(4) 0.2870(3) 0.5923(3) 0.0415(14) Uani 1 1 d D
H3 H 0.264(2) 0.285(2) 0.5473(18) 0.050 Uiso 1 1 d D
C4 C 0.3481(5) 0.2285(3) 0.6285(4) 0.0591(17) Uani 1 1 d D
H4 H 0.313(3) 0.1952(16) 0.606(3) 0.071 Uiso 1 1 d D
C5 C 0.4411(6) 0.2130(3) 0.6965(5) 0.0631(19) Uani 1 1 d D
H5 H 0.453(4) 0.1729(10) 0.706(3) 0.076 Uiso 1 1 d D
C6 C 0.5221(5) 0.2548(3) 0.7373(3) 0.0529(18) Uani 1 1 d D
H6 H 0.573(2) 0.235(2) 0.771(2) 0.064 Uiso 1 1 d D
C7 C 0.5321(4) 0.3190(3) 0.7247(3) 0.0474(15) Uani 1 1 d D
H7 H 0.5942(18) 0.334(2) 0.746(3) 0.057 Uiso 1 1 d D
C8 C 0.6109(3) 0.28921(18) 0.5093(2) 0.0181(10) Uani 1 1 d .
C9 C 0.5318(3) 0.25119(19) 0.4580(3) 0.0185(11) Uani 1 1 d D
H9 H 0.486(2) 0.2635(17) 0.4120(15) 0.022 Uiso 1 1 d D
C10 C 0.5290(3) 0.19051(19) 0.4934(3) 0.0205(11) Uani 1 1 d .
C11 C 0.6135(3) 0.1891(2) 0.5703(3) 0.0241(11) Uani 1 1 d .
C12 C 0.6637(3) 0.24910(18) 0.5795(3) 0.0201(11) Uani 1 1 d .
C13 C 0.7513(3) 0.2597(2) 0.6524(3) 0.0276(11) Uani 1 1 d .
H13 H 0.7846 0.2997 0.6612 0.033 Uiso 1 1 calc R
C14 C 0.7852(3) 0.2118(2) 0.7081(3) 0.0308(12) Uani 1 1 d .
H14 H 0.8432 0.2186 0.7561 0.037 Uiso 1 1 calc R
C15 C 0.7369(3) 0.1525(2) 0.6968(3) 0.0298(12) Uani 1 1 d .
H15 H 0.7640 0.1200 0.7373 0.036 Uiso 1 1 calc R
C16 C 0.6537(3) 0.13959(19) 0.6308(3) 0.0224(11) Uani 1 1 d .
H16 H 0.6226 0.0989 0.6244 0.027 Uiso 1 1 calc R
C17 C 0.6409(3) 0.35529(18) 0.4924(3) 0.0202(10) Uani 1 1 d .
H17 H 0.6759 0.3750 0.5489 0.024 Uiso 1 1 calc R
C18 C 0.5496(3) 0.39715(19) 0.4488(3) 0.0309(12) Uani 1 1 d .
H18A H 0.5118 0.3779 0.3935 0.037 Uiso 1 1 calc R
H18B H 0.5024 0.3991 0.4849 0.037 Uiso 1 1 calc R
C19 C 0.5813(3) 0.4638(2) 0.4334(3) 0.0380(13) Uani 1 1 d .
H19A H 0.6131 0.4848 0.4888 0.046 Uiso 1 1 calc R
H19B H 0.5197 0.4885 0.4028 0.046 Uiso 1 1 calc R
C20 C 0.6571(3) 0.4634(2) 0.3810(3) 0.0302(12) Uani 1 1 d .
H20A H 0.6801 0.5072 0.3750 0.036 Uiso 1 1 calc R
H20B H 0.6233 0.4466 0.3232 0.036 Uiso 1 1 calc R
C21 C 0.7494(3) 0.4222(2) 0.4246(3) 0.0302(12) Uani 1 1 d .
H21A H 0.7963 0.4201 0.3884 0.036 Uiso 1 1 calc R
H21B H 0.7872 0.4417 0.4798 0.036 Uiso 1 1 calc R
C22 C 0.7166(3) 0.35574(19) 0.4402(3) 0.0222(11) Uani 1 1 d .
H22A H 0.6848 0.3349 0.3846 0.027 Uiso 1 1 calc R
H22B H 0.7780 0.3309 0.4705 0.027 Uiso 1 1 calc R
C23 C 0.4585(3) 0.13581(19) 0.4593(3) 0.0215(11) Uani 1 1 d .
H23 H 0.4481 0.1126 0.5095 0.026 Uiso 1 1 calc R
C24 C 0.5049(3) 0.08939(18) 0.4102(3) 0.0204(10) Uani 1 1 d .
H24A H 0.5716 0.0741 0.4475 0.024 Uiso 1 1 calc R
H24B H 0.5179 0.1114 0.3608 0.024 Uiso 1 1 calc R
C25 C 0.4348(3) 0.03300(19) 0.3784(3) 0.0266(11) Uani 1 1 d .
H25A H 0.4287 0.0080 0.4279 0.032 Uiso 1 1 calc R
H25B H 0.4657 0.0053 0.3436 0.032 Uiso 1 1 calc R
C26 C 0.3281(3) 0.0533(2) 0.3249(3) 0.0288(12) Uani 1 1 d .
H26A H 0.3327 0.0729 0.2712 0.035 Uiso 1 1 calc R
H26B H 0.2833 0.0155 0.3100 0.035 Uiso 1 1 calc R
C27 C 0.2817(3) 0.1001(2) 0.3732(3) 0.0329(12) Uani 1 1 d .
H27A H 0.2690 0.0788 0.4231 0.039 Uiso 1 1 calc R
H27B H 0.2150 0.1152 0.3357 0.039 Uiso 1 1 calc R
C28 C 0.3525(3) 0.1565(2) 0.4035(3) 0.0304(12) Uani 1 1 d .
H28A H 0.3213 0.1855 0.4364 0.036 Uiso 1 1 calc R
H28B H 0.3602 0.1799 0.3533 0.036 Uiso 1 1 calc R
Zr' Zr 0.11410(3) 0.38128(2) 0.26384(3) 0.02517(13) Uani 1 1 d .
C1' C 0.1246(8) 0.3826(4) 0.4063(4) 0.078(2) Uani 1 1 d D
H1' H 0.092(4) 0.409(2) 0.428(3) 0.093 Uiso 1 1 d D
C2' C 0.0598(5) 0.3331(4) 0.3703(4) 0.0590(18) Uani 1 1 d D
H2' H 0.002(2) 0.333(2) 0.382(3) 0.071 Uiso 1 1 d D
C3' C 0.0750(4) 0.2857(3) 0.3205(4) 0.0469(15) Uani 1 1 d D
H3' H 0.030(3) 0.2569(16) 0.304(3) 0.056 Uiso 1 1 d D
C4' C 0.1580(5) 0.2741(3) 0.2905(3) 0.0474(15) Uani 1 1 d D
H4' H 0.139(3) 0.2437(15) 0.257(2) 0.057 Uiso 1 1 d D
C5' C 0.2471(6) 0.3074(4) 0.3017(5) 0.070(2) Uani 1 1 d D
H5' H 0.281(4) 0.292(2) 0.270(3) 0.084 Uiso 1 1 d D
C6' C 0.2781(5) 0.3640(5) 0.3498(7) 0.099(4) Uani 1 1 d D
H6' H 0.329(3) 0.371(3) 0.331(4) 0.119 Uiso 1 1 d D
C7' C 0.2218(9) 0.3966(4) 0.3977(5) 0.110(4) Uani 1 1 d D
H7' H 0.254(4) 0.4318(17) 0.412(4) 0.132 Uiso 1 1 d D
C8' C 0.0645(3) 0.49662(19) 0.2414(3) 0.0211(11) Uani 1 1 d .
C9' C -0.0098(3) 0.4624(2) 0.1790(3) 0.0213(11) Uani 1 1 d D
H9' H -0.0721(15) 0.4602(18) 0.179(2) 0.026 Uiso 1 1 d D
C10' C 0.0353(3) 0.43176(19) 0.1224(3) 0.0205(10) Uani 1 1 d .
C11' C 0.1402(3) 0.45110(19) 0.1460(3) 0.0212(11) Uani 1 1 d .
C12' C 0.1606(3) 0.4880(2) 0.2203(3) 0.0242(11) Uani 1 1 d .
C13' C 0.2579(3) 0.5170(2) 0.2557(3) 0.0274(12) Uani 1 1 d .
H13' H 0.2700 0.5448 0.3033 0.033 Uiso 1 1 calc R
C14' C 0.3332(3) 0.5033(2) 0.2187(3) 0.0329(12) Uani 1 1 d .
H14' H 0.3997 0.5206 0.2426 0.040 Uiso 1 1 calc R
C15' C 0.3152(3) 0.4638(2) 0.1455(3) 0.0333(12) Uani 1 1 d .
H15' H 0.3692 0.4558 0.1208 0.040 Uiso 1 1 calc R
C16' C 0.2218(3) 0.43747(19) 0.1108(3) 0.0275(11) Uani 1 1 d .
H16' H 0.2108 0.4100 0.0630 0.033 Uiso 1 1 calc R
C17' C 0.0444(3) 0.53802(19) 0.3102(3) 0.0204(11) Uani 1 1 d .
H17' H 0.1041 0.5327 0.3623 0.025 Uiso 1 1 calc R
C18' C -0.0507(3) 0.5201(2) 0.3344(3) 0.0268(11) Uani 1 1 d .
H18C H -0.0449 0.4754 0.3535 0.032 Uiso 1 1 calc R
H18D H -0.1110 0.5235 0.2833 0.032 Uiso 1 1 calc R
C19' C -0.0679(3) 0.5618(2) 0.4048(3) 0.0313(12) Uani 1 1 d .
H19C H -0.1331 0.5495 0.4159 0.038 Uiso 1 1 calc R
H19D H -0.0115 0.5548 0.4580 0.038 Uiso 1 1 calc R
C20' C -0.0720(3) 0.63130(19) 0.3811(3) 0.0257(11) Uani 1 1 d .
H20C H -0.0763 0.6573 0.4303 0.031 Uiso 1 1 calc R
H20D H -0.1341 0.6396 0.3330 0.031 Uiso 1 1 calc R
C21' C 0.0229(3) 0.65005(19) 0.3555(3) 0.0251(11) Uani 1 1 d .
H21C H 0.0157 0.6945 0.3352 0.030 Uiso 1 1 calc R
H21D H 0.0838 0.6476 0.4062 0.030 Uiso 1 1 calc R
C22' C 0.0392(3) 0.60777(18) 0.2862(3) 0.0240(11) Uani 1 1 d .
H22C H 0.1038 0.6201 0.2742 0.029 Uiso 1 1 calc R
H22D H -0.0177 0.6143 0.2333 0.029 Uiso 1 1 calc R
C23' C -0.0194(3) 0.39383(19) 0.0434(3) 0.0227(11) Uani 1 1 d .
H23' H 0.0139 0.4046 -0.0018 0.027 Uiso 1 1 calc R
C24' C -0.0096(4) 0.3230(2) 0.0571(3) 0.0456(14) Uani 1 1 d .
H24C H -0.0408 0.3108 0.1024 0.055 Uiso 1 1 calc R
H24D H 0.0640 0.3114 0.0766 0.055 Uiso 1 1 calc R
C25' C -0.0626(4) 0.2859(2) -0.0253(3) 0.0515(15) Uani 1 1 d .
H25C H -0.0257 0.2937 -0.0684 0.062 Uiso 1 1 calc R
H25D H -0.0594 0.2399 -0.0127 0.062 Uiso 1 1 calc R
C26' C -0.1725(4) 0.3057(2) -0.0609(3) 0.0413(14) Uani 1 1 d .
H26C H -0.2029 0.2837 -0.1158 0.050 Uiso 1 1 calc R
H26D H -0.2113 0.2928 -0.0210 0.050 Uiso 1 1 calc R
C27' C -0.1826(4) 0.3749(2) -0.0746(3) 0.0492(15) Uani 1 1 d .
H27C H -0.2561 0.3864 -0.0950 0.059 Uiso 1 1 calc R
H27D H -0.1500 0.3874 -0.1190 0.059 Uiso 1 1 calc R
C28' C -0.1310(3) 0.4106(2) 0.0089(3) 0.0429(14) Uani 1 1 d .
H28C H -0.1378 0.4568 -0.0018 0.051 Uiso 1 1 calc R
H28D H -0.1667 0.4000 0.0519 0.051 Uiso 1 1 calc R

loop_
_atom_site_aniso_label
_atom_site_aniso_U_11
_atom_site_aniso_U_22
_atom_site_aniso_U_33
_atom_site_aniso_U_23
_atom_site_aniso_U_13
_atom_site_aniso_U_12
Zr 0.0251(3) 0.0236(3) 0.0190(3) -0.0008(2) 0.0069(2) -0.0007(2)
C1 0.061(4) 0.030(4) 0.040(4) -0.011(3) 0.013(3) 0.008(3)
C2 0.049(4) 0.034(4) 0.018(3) 0.002(2) 0.005(3) 0.009(3)
C3 0.035(3) 0.056(4) 0.035(4) -0.006(3) 0.012(3) 0.002(3)
C4 0.054(4) 0.041(4) 0.095(5) -0.004(4) 0.042(4) -0.013(4)
C5 0.081(5) 0.051(5) 0.082(5) 0.037(4) 0.062(4) 0.027(4)
C6 0.065(5) 0.083(6) 0.019(3) 0.024(3) 0.024(3) 0.038(4)
C7 0.046(4) 0.069(5) 0.025(3) -0.019(3) 0.006(3) 0.013(4)
C8 0.019(2) 0.019(3) 0.016(3) -0.002(2) 0.005(2) -0.001(2)
C9 0.021(3) 0.019(3) 0.016(3) -0.002(2) 0.007(2) 0.005(2)
C10 0.022(3) 0.021(3) 0.021(3) -0.003(2) 0.010(2) -0.003(2)
C11 0.021(3) 0.029(3) 0.020(3) 0.009(2) 0.001(2) -0.008(2)
C12 0.024(3) 0.015(3) 0.022(3) -0.005(2) 0.008(2) -0.001(2)
C13 0.023(3) 0.026(3) 0.032(3) -0.006(2) 0.005(2) -0.006(2)
C14 0.022(3) 0.039(3) 0.027(3) 0.004(2) 0.000(2) 0.003(2)
C15 0.031(3) 0.029(3) 0.028(3) 0.007(2) 0.007(2) 0.007(2)
C16 0.026(3) 0.017(3) 0.026(3) 0.002(2) 0.008(2) 0.002(2)
C17 0.024(3) 0.021(3) 0.014(3) 0.000(2) 0.004(2) -0.008(2)
C18 0.028(3) 0.025(3) 0.044(3) -0.002(2) 0.017(2) 0.001(2)
C19 0.025(3) 0.031(3) 0.055(4) 0.011(3) 0.008(3) 0.005(2)
C20 0.037(3) 0.021(3) 0.028(3) 0.007(2) 0.002(2) -0.011(2)
C21 0.032(3) 0.030(3) 0.031(3) -0.005(2) 0.012(2) -0.012(2)
C22 0.016(2) 0.027(3) 0.020(3) -0.006(2) 0.000(2) -0.005(2)
C23 0.024(3) 0.022(3) 0.019(3) 0.004(2) 0.006(2) -0.002(2)
C24 0.021(2) 0.020(2) 0.019(2) 0.001(2) 0.003(2) -0.004(2)
C25 0.028(3) 0.026(3) 0.026(3) -0.005(2) 0.009(2) 0.001(2)
C26 0.028(3) 0.025(3) 0.028(3) -0.006(2) -0.001(2) -0.011(2)
C27 0.021(3) 0.030(3) 0.042(3) -0.005(2) 0.001(2) -0.003(2)
C28 0.027(3) 0.023(3) 0.040(3) -0.004(2) 0.009(2) 0.003(2)
Zr' 0.0261(3) 0.0274(3) 0.0202(3) 0.0031(2) 0.0039(2) -0.0003(2)
C1' 0.177(9) 0.043(5) 0.010(3) 0.006(3) 0.023(5) 0.043(5)
C2' 0.073(5) 0.067(5) 0.053(5) 0.033(4) 0.045(4) 0.018(4)
C3' 0.036(4) 0.042(4) 0.055(4) 0.019(3) 0.001(3) -0.007(3)
C4' 0.076(5) 0.032(4) 0.026(3) -0.008(3) 0.002(3) 0.007(4)
C5' 0.054(5) 0.095(6) 0.072(6) 0.053(5) 0.034(4) 0.044(4)
C6' 0.026(4) 0.125(9) 0.116(9) 0.093(7) -0.028(5) -0.009(5)
C7' 0.147(10) 0.060(6) 0.055(6) 0.034(5) -0.078(6) -0.052(7)
C8' 0.024(3) 0.017(3) 0.017(3) 0.000(2) -0.001(2) 0.000(2)
C9' 0.011(2) 0.033(3) 0.019(3) 0.006(2) 0.002(2) 0.001(2)
C10' 0.028(3) 0.018(3) 0.015(3) 0.001(2) 0.007(2) 0.001(2)
C11' 0.020(3) 0.022(3) 0.023(3) 0.007(2) 0.009(2) 0.001(2)
C12' 0.017(3) 0.046(3) 0.011(3) -0.008(2) 0.007(2) -0.023(2)
C13' 0.035(3) 0.024(3) 0.025(3) 0.003(2) 0.012(2) 0.004(2)
C14' 0.021(3) 0.035(3) 0.042(3) -0.004(3) 0.008(3) -0.010(2)
C15' 0.025(3) 0.037(3) 0.045(3) -0.001(3) 0.021(3) -0.001(2)
C16' 0.035(3) 0.022(3) 0.025(3) 0.000(2) 0.009(2) -0.003(2)
C17' 0.014(2) 0.027(3) 0.017(3) -0.005(2) 0.000(2) 0.001(2)
C18' 0.029(3) 0.028(3) 0.023(3) -0.007(2) 0.006(2) -0.007(2)
C19' 0.024(3) 0.042(3) 0.028(3) -0.004(2) 0.009(2) -0.008(2)
C20' 0.025(3) 0.033(3) 0.018(3) -0.006(2) 0.003(2) 0.001(2)
C21' 0.024(3) 0.021(3) 0.027(3) -0.001(2) 0.002(2) 0.003(2)
C22' 0.024(3) 0.024(3) 0.026(3) -0.004(2) 0.011(2) -0.004(2)
C23' 0.027(3) 0.027(3) 0.016(3) -0.002(2) 0.008(2) -0.001(2)
C24' 0.064(4) 0.032(3) 0.029(3) -0.010(3) -0.006(3) 0.010(3)
C25' 0.076(4) 0.031(4) 0.039(4) -0.007(3) 0.003(3) 0.006(3)
C26' 0.051(4) 0.049(4) 0.023(3) -0.011(3) 0.009(3) -0.014(3)
C27' 0.055(3) 0.047(4) 0.028(3) -0.012(3) -0.015(3) -0.004(3)
C28' 0.050(3) 0.035(3) 0.032(3) -0.011(3) -0.007(3) 0.008(3)

loop_
_atom_type_symbol
_atom_type_description
_atom_type_scat_dispersion_real
_atom_type_scat_dispersion_imag
_atom_type_scat_source
C C 0.0033 0.0016 'International Tables Vol C Tables 4.2.6.8 and 6.1.1.4'
H H 0.0000 0.0000 'International Tables Vol C Tables 4.2.6.8 and 6.1.1.4'
Zr Zr -2.9673 0.5597 'International Tables Vol C Tables 4.2.6.8 and 6.1.1.4'

loop_
_geom_angle_atom_site_label_1
_geom_angle_atom_site_label_2
_geom_angle_atom_site_label_3
_geom_angle
C4 Zr C6 68.2(2)
C4 Zr C5 37.0(2)
C6 Zr C5 35.9(2)
C4 Zr C7 87.0(2)
C6 Zr C7 34.8(2)
C5 Zr C7 66.4(2)
C4 Zr C1 86.3(2)
C6 Zr C1 66.6(2)
C5 Zr C1 86.7(2)
C7 Zr C1 35.97(18)
C4 Zr C2 65.5(2)
C6 Zr C2 85.75(17)
C5 Zr C2 86.02(18)
C7 Zr C2 66.32(18)
C1 Zr C2 35.05(17)
C4 Zr C3 34.64(19)
C6 Zr C3 86.35(19)
C5 Zr C3 66.8(2)
C7 Zr C3 85.91(17)
C1 Zr C3 65.89(19)
C2 Zr C3 34.78(17)
C4 Zr C9 127.01(19)
C6 Zr C9 149.30(16)
C5 Zr C9 139.72(19)
C7 Zr C9 145.97(17)
C1 Zr C9 133.53(16)
C2 Zr C9 124.19(15)
C3 Zr C9 121.59(16)
C4 Zr C8 159.79(18)
C6 Zr C8 127.54(18)
C5 Zr C8 149.02(18)
C7 Zr C8 113.10(17)
C1 Zr C8 110.89(16)
C2 Zr C8 123.19(15)
C3 Zr C8 143.18(17)
C9 Zr C8 32.88(12)
C4 Zr C10 105.98(17)
C6 Zr C10 123.81(18)
C5 Zr C10 107.14(18)
C7 Zr C10 148.42(17)
C1 Zr C10 165.99(16)
C2 Zr C10 145.25(16)
C3 Zr C10 121.13(16)
C9 Zr C10 32.84(12)
C8 Zr C10 55.79(12)
C4 Zr C11 115.44(19)
C6 Zr C11 96.15(16)
C5 Zr C11 95.66(16)
C7 Zr C11 115.20(17)
C1 Zr C11 145.84(17)
C2 Zr C11 178.09(15)
C3 Zr C11 145.43(18)
C9 Zr C11 53.89(13)
C8 Zr C11 55.35(12)
C10 Zr C11 33.23(12)
C4 Zr C12 146.3(2)
C6 Zr C12 98.07(17)
C5 Zr C12 116.10(19)
C7 Zr C12 98.62(16)
C1 Zr C12 117.31(16)
C2 Zr C12 146.71(17)
C3 Zr C12 175.30(16)
C9 Zr C12 53.74(13)
C8 Zr C12 33.37(12)
C10 Zr C12 54.95(13)
C11 Zr C12 32.82(11)
C2 C1 C7 126.8(5)
C2 C1 Zr 72.3(3)
C7 C1 Zr 71.1(3)
C3 C2 C1 130.3(5)
C3 C2 Zr 72.9(3)
C1 C2 Zr 72.6(3)
C4 C3 C2 128.6(5)
C4 C3 Zr 70.8(3)
C2 C3 Zr 72.3(3)
C3 C4 C5 128.5(5)
C3 C4 Zr 74.6(3)
C5 C4 Zr 71.7(3)
C6 C5 C4 127.2(5)
C6 C5 Zr 71.9(3)
C4 C5 Zr 71.3(3)
C7 C6 C5 129.4(5)
C7 C6 Zr 73.4(3)
C5 C6 Zr 72.2(3)
C6 C7 C1 129.0(5)
C6 C7 Zr 71.7(3)
C1 C7 Zr 72.9(3)
C9 C8 C12 105.1(3)
C9 C8 C17 128.4(4)
C12 C8 C17 126.4(4)
C9 C8 Zr 73.0(2)
C12 C8 Zr 74.3(2)
C17 C8 Zr 121.3(3)
C8 C9 C10 112.3(4)
C8 C9 Zr 74.1(2)
C10 C9 Zr 74.6(2)
C9 C10 C11 105.5(4)
C9 C10 C23 129.4(4)
C11 C10 C23 125.0(4)
C9 C10 Zr 72.6(2)
C11 C10 Zr 74.0(2)
C23 C10 Zr 120.6(2)
C12 C11 C10 108.2(4)
C12 C11 C16 119.9(4)
C10 C11 C16 131.9(4)
C12 C11 Zr 73.5(2)
C10 C11 Zr 72.7(2)
C16 C11 Zr 122.1(3)
C11 C12 C8 108.9(4)
C11 C12 C13 118.8(4)
C8 C12 C13 132.3(4)
C11 C12 Zr 73.7(2)
C8 C12 Zr 72.3(2)
C13 C12 Zr 119.2(3)
C14 C13 C12 118.9(4)
C13 C14 C15 121.6(4)
C16 C15 C14 122.6(4)
C15 C16 C11 118.1(4)
C8 C17 C22 112.0(3)
C8 C17 C18 113.3(3)
C22 C17 C18 109.2(3)
C19 C18 C17 112.5(3)
C18 C19 C20 111.2(4)
C19 C20 C21 109.9(3)
C22 C21 C20 111.3(3)
C17 C22 C21 112.4(3)
C10 C23 C24 111.9(3)
C10 C23 C28 113.2(3)
C24 C23 C28 109.4(3)
C23 C24 C25 111.7(3)
C24 C25 C26 112.1(3)
C27 C26 C25 110.9(3)
C26 C27 C28 111.1(3)
C27 C28 C23 111.8(3)
C7' Zr' C1' 35.7(3)
C7' Zr' C6' 36.2(3)
C1' Zr' C6' 67.4(3)
C7' Zr' C2' 66.1(3)
C1' Zr' C2' 35.0(3)
C6' Zr' C2' 86.3(3)
C7' Zr' C5' 66.8(3)
C1' Zr' C5' 85.6(2)
C6' Zr' C5' 35.9(3)
C2' Zr' C5' 84.2(2)
C7' Zr' C3' 84.1(2)
C1' Zr' C3' 64.1(3)
C6' Zr' C3' 85.0(2)
C2' Zr' C3' 33.5(2)
C5' Zr' C3' 64.4(2)
C7' Zr' C4' 84.2(2)
C1' Zr' C4' 83.4(2)
C6' Zr' C4' 65.4(3)
C2' Zr' C4' 63.7(2)
C5' Zr' C4' 34.0(2)
C3' Zr' C4' 34.17(19)
C7' Zr' C10' 144.8(2)
C1' Zr' C10' 145.33(19)
C6' Zr' C10' 135.9(2)
C2' Zr' C10' 137.85(18)
C5' Zr' C10' 128.70(18)
C3' Zr' C10' 130.49(17)
C4' Zr' C10' 127.05(15)
C7' Zr' C12' 90.1(2)
C1' Zr' C12' 109.4(2)
C6' Zr' C12' 92.1(2)
C2' Zr' C12' 140.6(2)
C5' Zr' C12' 115.9(2)
C3' Zr' C12' 173.51(19)
C4' Zr' C12' 148.1(2)
C10' Zr' C12' 54.97(13)
C7' Zr' C9' 125.1(3)
C1' Zr' C9' 112.75(19)
C6' Zr' C9' 145.3(3)
C2' Zr' C9' 113.83(17)
C5' Zr' C9' 160.88(17)
C3' Zr' C9' 127.56(16)
C4' Zr' C9' 148.26(18)
C10' Zr' C9' 32.63(12)
C12' Zr' C9' 54.23(13)
C7' Zr' C8' 94.2(2)
C1' Zr' C8' 94.10(19)
C6' Zr' C8' 114.4(3)
C2' Zr' C8' 113.7(2)
C5' Zr' C8' 146.9(3)
C3' Zr' C8' 143.63(19)
C4' Zr' C8' 177.39(17)
C10' Zr' C8' 55.06(13)
C12' Zr' C8' 33.77(12)
C9' Zr' C8' 32.50(12)
C7' Zr' C11' 117.2(3)
C1' Zr' C11' 141.8(3)
C6' Zr' C11' 103.5(2)
C2' Zr' C11' 166.95(18)
C5' Zr' C11' 108.80(18)
C3' Zr' C11' 154.12(19)
C4' Zr' C11' 128.15(18)
C10' Zr' C11' 32.99(12)
C12' Zr' C11' 32.34(12)
C9' Zr' C11' 53.44(13)
C8' Zr' C11' 54.45(13)
C2' C1' C7' 128.3(7)
C2' C1' Zr' 73.3(3)
C7' C1' Zr' 71.6(4)
C3' C2' C1' 129.0(6)
C3' C2' Zr' 74.5(3)
C1' C2' Zr' 71.7(3)
C2' C3' C4' 129.4(5)
C2' C3' Zr' 72.0(3)
C4' C3' Zr' 73.0(3)
C5' C4' C3' 130.4(6)
C5' C4' Zr' 72.5(4)
C3' C4' Zr' 72.8(3)
C4' C5' C6' 127.9(7)
C4' C5' Zr' 73.5(3)
C6' C5' Zr' 70.7(4)
C7' C6' C5' 126.1(7)
C7' C6' Zr' 71.2(4)
C5' C6' Zr' 73.4(4)
C1' C7' C6' 129.0(7)
C1' C7' Zr' 72.7(4)
C6' C7' Zr' 72.6(4)
C9' C8' C12' 105.6(4)
C9' C8' C17' 126.1(4)
C12' C8' C17' 128.1(4)
C9' C8' Zr' 73.6(2)
C12' C8' Zr' 72.1(2)
C17' C8' Zr' 123.2(3)
C8' C9' C10' 110.6(4)
C8' C9' Zr' 73.9(2)
C10' C9' Zr' 72.6(2)
C9' C10' C11' 106.5(4)
C9' C10' C23' 127.0(4)
C11' C10' C23' 125.9(4)
C9' C10' Zr' 74.8(2)
C11' C10' Zr' 75.1(2)
C23' C10' Zr' 122.6(3)
C12' C11' C16' 118.8(4)
C12' C11' C10' 109.0(3)
C16' C11' C10' 132.1(4)
C12' C11' Zr' 72.5(2)
C16' C11' Zr' 119.3(3)
C10' C11' Zr' 72.0(2)
C11' C12' C13' 121.4(4)
C11' C12' C8' 108.0(3)
C13' C12' C8' 130.0(4)
C11' C12' Zr' 75.2(2)
C13' C12' Zr' 123.7(3)
C8' C12' Zr' 74.1(2)
C14' C13' C12' 117.3(4)
C13' C14' C15' 122.1(4)
C16' C15' C14' 120.4(4)
C15' C16' C11' 119.8(4)
C18' C17' C8' 113.9(3)
C18' C17' C22' 109.3(3)
C8' C17' C22' 111.9(3)
C17' C18' C19' 112.7(3)
C20' C19' C18' 111.6(3)
C19' C20' C21' 110.6(3)
C22' C21' C20' 112.0(3)
C21' C22' C17' 112.6(3)
C28' C23' C24' 109.0(4)
C28' C23' C10' 112.9(3)
C24' C23' C10' 113.2(3)
C23' C24' C25' 111.8(4)
C26' C25' C24' 111.0(4)
C27' C26' C25' 111.9(4)
C26' C27' C28' 110.5(4)
C23' C28' C27' 111.7(4)

loop_
_geom_bond_atom_site_label_1
_geom_bond_atom_site_label_2
_geom_bond_distance
Zr C4 2.299(5)
Zr C6 2.300(5)
Zr C5 2.304(5)
Zr C7 2.322(5)
Zr C1 2.344(5)
Zr C2 2.340(5)
Zr C3 2.348(5)
Zr C9 2.481(4)
Zr C8 2.495(4)
Zr C10 2.507(4)
Zr C11 2.524(4)
Zr C12 2.521(4)
C1 C2 1.411(7)
C1 C7 1.441(7)
C2 C3 1.401(7)
C3 C4 1.384(8)
C4 C5 1.460(9)
C5 C6 1.418(9)
C6 C7 1.382(8)
C8 C9 1.408(5)
C8 C12 1.440(5)
C8 C17 1.501(5)
C9 C10 1.410(5)
C10 C11 1.438(5)
C10 C23 1.502(5)
C11 C12 1.425(5)
C11 C16 1.434(5)
C12 C13 1.439(5)
C13 C14 1.348(5)
C14 C15 1.401(5)
C15 C16 1.348(5)
C17 C22 1.517(5)
C17 C18 1.523(5)
C18 C19 1.514(5)
C19 C20 1.520(5)
C20 C21 1.524(5)
C21 C22 1.516(5)
C23 C24 1.516(5)
C23 C28 1.531(5)
C24 C25 1.520(5)
C25 C26 1.524(5)
C26 C27 1.512(5)
C27 C28 1.520(5)
Zr' C7' 2.280(6)
Zr' C1' 2.294(5)
Zr' C6' 2.298(6)
Zr' C2' 2.314(5)
Zr' C5' 2.333(6)
Zr' C3' 2.344(5)
Zr' C4' 2.346(5)
Zr' C10' 2.491(4)
Zr' C12' 2.497(4)
Zr' C9' 2.519(4)
Zr' C8' 2.523(4)
Zr' C11' 2.531(4)
C1' C2' 1.384(10)
C1' C7' 1.401(12)
C2' C3' 1.343(8)
C3' C4' 1.378(8)
C4' C5' 1.367(9)
C5' C6' 1.427(12)
C6' C7' 1.421(12)
C8' C9' 1.411(5)
C8' C12' 1.458(5)
C8' C17' 1.511(5)
C9' C10' 1.408(5)
C10' C11' 1.427(5)
C10' C23' 1.520(5)
C11' C12' 1.401(5)
C11' C16' 1.422(5)
C12' C13' 1.421(5)
C13' C14' 1.364(5)
C14' C15' 1.420(6)
C15' C16' 1.353(5)
C17' C18' 1.508(5)
C17' C22' 1.519(5)
C18' C19' 1.520(5)
C19' C20' 1.514(5)
C20' C21' 1.520(5)
C21' C22' 1.509(5)
C23' C28' 1.502(5)
C23' C24' 1.511(5)
C24' C25' 1.545(6)
C25' C26' 1.500(6)
C26' C27' 1.476(6)
C27' C28' 1.540(5)

loop_
_geom_torsion_atom_site_label_1
_geom_torsion_atom_site_label_2
_geom_torsion_atom_site_label_3
_geom_torsion_atom_site_label_4
_geom_torsion
C4 Zr C1 C2 -50.7(3)
C6 Zr C1 C2 -118.5(4)
C5 Zr C1 C2 -87.8(3)
C7 Zr C1 C2 -140.7(5)
C3 Zr C1 C2 -21.7(3)
C9 Zr C1 C2 89.7(3)
C8 Zr C1 C2 118.4(3)
C10 Zr C1 C2 101.3(7)
C11 Zr C1 C2 177.0(3)
C12 Zr C1 C2 154.4(3)
C4 Zr C1 C7 89.9(4)
C6 Zr C1 C7 22.1(3)
C5 Zr C1 C7 52.9(3)
C2 Zr C1 C7 140.7(5)
C3 Zr C1 C7 118.9(4)
C9 Zr C1 C7 -129.6(3)
C8 Zr C1 C7 -100.9(3)
C10 Zr C1 C7 -118.0(7)
C11 Zr C1 C7 -42.3(5)
C12 Zr C1 C7 -64.9(3)
C7 C1 C2 C3 -0.5(9)
Zr C1 C2 C3 48.0(5)
C7 C1 C2 Zr -48.5(5)
C4 Zr C2 C3 -21.8(3)
C6 Zr C2 C3 -89.7(3)
C5 Zr C2 C3 -53.7(3)
C7 Zr C2 C3 -119.7(3)
C1 Zr C2 C3 -143.7(5)
C9 Zr C2 C3 97.6(3)
C8 Zr C2 C3 137.3(3)
C10 Zr C2 C3 61.0(4)
C11 Zr C2 C3 98(5)
C12 Zr C2 C3 172.0(3)
C4 Zr C2 C1 121.9(4)
C6 Zr C2 C1 53.9(3)
C5 Zr C2 C1 89.9(4)
C7 Zr C2 C1 24.0(3)
C3 Zr C2 C1 143.7(5)
C9 Zr C2 C1 -118.8(3)
C8 Zr C2 C1 -79.0(3)
C10 Zr C2 C1 -155.4(3)
C11 Zr C2 C1 -119(5)
C12 Zr C2 C1 -44.3(4)
C1 C2 C3 C4 -2.1(9)
Zr C2 C3 C4 45.8(5)
C1 C2 C3 Zr -47.9(5)
C6 Zr C3 C4 -55.8(4)
C5 Zr C3 C4 -24.6(4)
C7 Zr C3 C4 -90.6(4)
C1 Zr C3 C4 -121.7(4)
C2 Zr C3 C4 -143.6(5)
C9 Zr C3 C4 110.7(4)
C8 Zr C3 C4 145.2(3)
C10 Zr C3 C4 72.0(4)
C11 Zr C3 C4 39.8(5)
C12 Zr C3 C4 105(2)
C4 Zr C3 C2 143.6(5)
C6 Zr C3 C2 87.8(3)
C5 Zr C3 C2 118.9(4)
C7 Zr C3 C2 52.9(3)
C1 Zr C3 C2 21.9(3)
C9 Zr C3 C2 -105.7(3)
C8 Zr C3 C2 -71.2(4)
C10 Zr C3 C2 -144.4(3)
C11 Zr C3 C2 -176.7(3)
C12 Zr C3 C2 -112(2)
C2 C3 C4 C5 4.2(10)
Zr C3 C4 C5 50.6(5)
C2 C3 C4 Zr -46.4(5)
C6 Zr C4 C3 117.3(4)
C5 Zr C4 C3 140.5(5)
C7 Zr C4 C3 87.1(4)
C1 Zr C4 C3 51.1(3)
C2 Zr C4 C3 21.9(3)
C9 Zr C4 C3 -93.6(3)
C8 Zr C4 C3 -98.3(6)
C10 Zr C4 C3 -122.1(3)
C11 Zr C4 C3 -156.3(3)
C12 Zr C4 C3 -171.8(3)
C6 Zr C4 C5 -23.2(3)
C7 Zr C4 C5 -53.3(4)
C1 Zr C4 C5 -89.3(4)
C2 Zr C4 C5 -118.6(4)
C3 Zr C4 C5 -140.5(5)
C9 Zr C4 C5 125.9(3)
C8 Zr C4 C5 121.2(6)
C10 Zr C4 C5 97.4(4)
C11 Zr C4 C5 63.2(4)
C12 Zr C4 C5 47.7(5)
C3 C4 C5 C6 -3.6(10)
Zr C4 C5 C6 48.0(5)
C3 C4 C5 Zr -51.7(6)
C4 Zr C5 C6 -141.5(5)
C7 Zr C5 C6 -22.4(3)
C1 Zr C5 C6 -53.1(3)
C2 Zr C5 C6 -88.3(3)
C3 Zr C5 C6 -118.3(4)
C9 Zr C5 C6 129.6(3)
C8 Zr C5 C6 73.6(5)
C10 Zr C5 C6 124.6(3)
C11 Zr C5 C6 92.7(3)
C12 Zr C5 C6 65.8(4)
C6 Zr C5 C4 141.5(5)
C7 Zr C5 C4 119.1(4)
C1 Zr C5 C4 88.3(4)
C2 Zr C5 C4 53.2(4)
C3 Zr C5 C4 23.2(3)
C9 Zr C5 C4 -88.9(4)
C8 Zr C5 C4 -145.0(3)
C10 Zr C5 C4 -94.0(3)
C11 Zr C5 C4 -125.9(3)
C12 Zr C5 C4 -152.8(3)
C4 C5 C6 C7 1.6(10)
Zr C5 C6 C7 49.4(6)
C4 C5 C6 Zr -47.8(6)
C4 Zr C6 C7 -118.5(4)
C5 Zr C6 C7 -142.3(5)
C1 Zr C6 C7 -22.8(3)
C2 Zr C6 C7 -53.2(3)
C3 Zr C6 C7 -88.1(3)
C9 Zr C6 C7 114.9(4)
C8 Zr C6 C7 76.2(4)
C10 Zr C6 C7 146.4(3)
C11 Zr C6 C7 126.5(3)
C12 Zr C6 C7 93.5(3)
C4 Zr C6 C5 23.8(3)
C7 Zr C6 C5 142.3(5)
C1 Zr C6 C5 119.5(4)
C2 Zr C6 C5 89.1(3)
C3 Zr C6 C5 54.2(3)
C9 Zr C6 C5 -102.8(4)
C8 Zr C6 C5 -141.5(3)
C10 Zr C6 C5 -71.3(3)
C11 Zr C6 C5 -91.2(3)
C12 Zr C6 C5 -124.2(3)
C5 C6 C7 C1 -0.7(10)
Zr C6 C7 C1 48.2(5)
C5 C6 C7 Zr -48.9(6)
C2 C1 C7 C6 1.1(9)
Zr C1 C7 C6 -47.8(5)
C2 C1 C7 Zr 49.0(5)
C4 Zr C7 C6 54.8(3)
C5 Zr C7 C6 23.0(3)
C1 Zr C7 C6 142.7(5)
C2 Zr C7 C6 119.3(4)
C3 Zr C7 C6 89.5(3)
C9 Zr C7 C6 -124.2(4)
C8 Zr C7 C6 -123.1(3)
C10 Zr C7 C6 -61.4(5)
C11 Zr C7 C6 -62.0(4)
C12 Zr C7 C6 -91.8(3)
C4 Zr C7 C1 -87.9(3)
C6 Zr C7 C1 -142.7(5)
C5 Zr C7 C1 -119.7(4)
C2 Zr C7 C1 -23.4(3)
C3 Zr C7 C1 -53.2(3)
C9 Zr C7 C1 93.1(4)
C8 Zr C7 C1 94.1(3)
C10 Zr C7 C1 155.9(3)
C11 Zr C7 C1 155.3(3)
C12 Zr C7 C1 125.5(3)
C4 Zr C8 C9 7.0(7)
C6 Zr C8 C9 144.0(3)
C5 Zr C8 C9 98.8(5)
C7 Zr C8 C9 -179.0(3)
C1 Zr C8 C9 -140.1(3)
C2 Zr C8 C9 -103.0(3)
C3 Zr C8 C9 -62.8(4)
C10 Zr C8 C9 34.9(2)
C11 Zr C8 C9 75.5(2)
C12 Zr C8 C9 111.6(3)
C4 Zr C8 C12 -104.7(6)
C6 Zr C8 C12 32.4(3)
C5 Zr C8 C12 -12.8(5)
C7 Zr C8 C12 69.4(3)
C1 Zr C8 C12 108.3(3)
C2 Zr C8 C12 145.4(2)
C3 Zr C8 C12 -174.4(3)
C9 Zr C8 C12 -111.6(3)
C10 Zr C8 C12 -76.7(2)
C11 Zr C8 C12 -36.1(2)
C4 Zr C8 C17 132.0(6)
C6 Zr C8 C17 -91.0(4)
C5 Zr C8 C17 -136.2(5)
C7 Zr C8 C17 -53.9(4)
C1 Zr C8 C17 -15.1(4)
C2 Zr C8 C17 22.0(4)
C3 Zr C8 C17 62.2(4)
C9 Zr C8 C17 125.0(4)
C10 Zr C8 C17 160.0(4)
C11 Zr C8 C17 -159.5(4)
C12 Zr C8 C17 -123.4(4)
C12 C8 C9 C10 2.5(5)
C17 C8 C9 C10 177.8(4)
Zr C8 C9 C10 -65.5(3)
C12 C8 C9 Zr 68.0(3)
C17 C8 C9 Zr -116.7(4)
C4 Zr C9 C8 -177.0(3)
C6 Zr C9 C8 -66.0(5)
C5 Zr C9 C8 -128.1(4)
C7 Zr C9 C8 1.7(4)
C1 Zr C9 C8 55.7(3)
C2 Zr C9 C8 99.7(3)
C3 Zr C9 C8 141.3(3)
C10 Zr C9 C8 -119.2(4)
C11 Zr C9 C8 -80.3(2)
C12 Zr C9 C8 -39.4(2)
C4 Zr C9 C10 -57.8(3)
C6 Zr C9 C10 53.2(5)
C5 Zr C9 C10 -9.0(4)
C7 Zr C9 C10 120.8(4)
C1 Zr C9 C10 174.8(3)
C2 Zr C9 C10 -141.2(3)
C3 Zr C9 C10 -99.6(3)
C8 Zr C9 C10 119.2(4)
C11 Zr C9 C10 38.8(2)
C12 Zr C9 C10 79.8(3)
C8 C9 C10 C11 -2.1(5)
Zr C9 C10 C11 -67.3(3)
C8 C9 C10 C23 -179.2(4)
Zr C9 C10 C23 115.6(4)
C8 C9 C10 Zr 65.2(3)
C4 Zr C10 C9 135.3(3)
C6 Zr C10 C9 -150.5(3)
C5 Zr C10 C9 173.9(3)
C7 Zr C10 C9 -113.4(4)
C1 Zr C10 C9 -15.6(8)
C2 Zr C10 C9 65.5(4)
C3 Zr C10 C9 101.1(3)
C8 Zr C10 C9 -35.0(2)
C11 Zr C10 C9 -112.4(3)
C12 Zr C10 C9 -75.8(3)
C4 Zr C10 C11 -112.2(3)
C6 Zr C10 C11 -38.1(3)
C5 Zr C10 C11 -73.6(3)
C7 Zr C10 C11 -1.0(5)
C1 Zr C10 C11 96.8(7)
C2 Zr C10 C11 177.9(3)
C3 Zr C10 C11 -146.5(3)
C9 Zr C10 C11 112.4(3)
C8 Zr C10 C11 77.5(2)
C12 Zr C10 C11 36.6(2)
C4 Zr C10 C23 9.3(4)
C6 Zr C10 C23 83.5(4)
C5 Zr C10 C23 48.0(4)
C7 Zr C10 C23 120.6(4)
C1 Zr C10 C23 -141.6(7)
C2 Zr C10 C23 -60.5(4)
C3 Zr C10 C23 -24.9(4)
C9 Zr C10 C23 -126.0(4)
C8 Zr C10 C23 -161.0(4)
C11 Zr C10 C23 121.6(4)
C12 Zr C10 C23 158.2(4)
C9 C10 C11 C12 0.8(4)
C23 C10 C11 C12 178.1(4)
Zr C10 C11 C12 -65.5(3)
C9 C10 C11 C16 -175.8(4)
C23 C10 C11 C16 1.5(7)
Zr C10 C11 C16 118.0(5)
C9 C10 C11 Zr 66.2(3)
C23 C10 C11 Zr -116.4(4)
C4 Zr C11 C12 -164.1(3)
C6 Zr C11 C12 -95.4(3)
C5 Zr C11 C12 -131.4(3)
C7 Zr C11 C12 -64.9(3)
C1 Zr C11 C12 -39.0(4)
C2 Zr C11 C12 77(5)
C3 Zr C11 C12 172.1(3)
C9 Zr C11 C12 77.3(3)
C8 Zr C11 C12 36.7(2)
C10 Zr C11 C12 115.7(3)
C4 Zr C11 C10 80.2(3)
C6 Zr C11 C10 149.0(3)
C5 Zr C11 C10 112.9(3)
C7 Zr C11 C10 179.4(3)
C1 Zr C11 C10 -154.7(3)
C2 Zr C11 C10 -38(5)
C3 Zr C11 C10 56.5(4)
C9 Zr C11 C10 -38.3(2)
C8 Zr C11 C10 -78.9(2)
C12 Zr C11 C10 -115.7(3)
C4 Zr C11 C16 -48.8(4)
C6 Zr C11 C16 19.9(4)
C5 Zr C11 C16 -16.2(4)
C7 Zr C11 C16 50.4(4)
C1 Zr C11 C16 76.3(4)
C2 Zr C11 C16 -168(5)
C3 Zr C11 C16 -72.6(4)
C9 Zr C11 C16 -167.4(4)
C8 Zr C11 C16 152.0(4)
C10 Zr C11 C16 -129.1(5)
C12 Zr C11 C16 115.3(4)
C10 C11 C12 C8 0.7(5)
C16 C11 C12 C8 177.8(4)
Zr C11 C12 C8 -64.2(3)
C10 C11 C12 C13 179.7(3)
C16 C11 C12 C13 -3.3(6)
Zr C11 C12 C13 114.7(3)
C10 C11 C12 Zr 65.0(3)
C16 C11 C12 Zr -118.0(4)
C9 C8 C12 C11 -1.9(4)
C17 C8 C12 C11 -177.3(4)
Zr C8 C12 C11 65.1(3)
C9 C8 C12 C13 179.3(4)
C17 C8 C12 C13 3.9(7)
Zr C8 C12 C13 -113.7(4)
C9 C8 C12 Zr -67.0(3)
C17 C8 C12 Zr 117.6(4)
C4 Zr C12 C11 26.4(4)
C6 Zr C12 C11 88.8(3)
C5 Zr C12 C11 56.2(3)
C7 Zr C12 C11 124.0(3)
C1 Zr C12 C11 156.6(3)
C2 Zr C12 C11 -176.6(3)
C3 Zr C12 C11 -71(2)
C9 Zr C12 C11 -77.8(3)
C8 Zr C12 C11 -116.5(3)
C10 Zr C12 C11 -37.1(2)
C4 Zr C12 C8 143.0(4)
C6 Zr C12 C8 -154.6(3)
C5 Zr C12 C8 172.7(3)
C7 Zr C12 C8 -119.4(3)
C1 Zr C12 C8 -86.9(3)
C2 Zr C12 C8 -60.0(4)
C3 Zr C12 C8 45(2)
C9 Zr C12 C8 38.7(2)
C10 Zr C12 C8 79.4(2)
C11 Zr C12 C8 116.5(3)
C4 Zr C12 C13 -87.9(4)
C6 Zr C12 C13 -25.5(4)
C5 Zr C12 C13 -58.2(4)
C7 Zr C12 C13 9.7(4)
C1 Zr C12 C13 42.2(4)
C2 Zr C12 C13 69.1(4)
C3 Zr C12 C13 174(2)
C9 Zr C12 C13 167.9(4)
C8 Zr C12 C13 129.1(4)
C10 Zr C12 C13 -151.4(4)
C11 Zr C12 C13 -114.3(4)
C11 C12 C13 C14 2.3(6)
C8 C12 C13 C14 -179.0(4)
Zr C12 C13 C14 88.9(4)
C12 C13 C14 C15 -0.4(6)
C13 C14 C15 C16 -0.7(7)
C14 C15 C16 C11 -0.3(6)
C12 C11 C16 C15 2.2(6)
C10 C11 C16 C15 178.5(4)
Zr C11 C16 C15 -86.3(4)
C9 C8 C17 C22 -87.0(5)
C12 C8 C17 C22 87.4(5)
Zr C8 C17 C22 -179.5(2)
C9 C8 C17 C18 37.1(6)
C12 C8 C17 C18 -148.5(4)
Zr C8 C17 C18 -55.4(4)
C8 C17 C18 C19 179.2(4)
C22 C17 C18 C19 -55.1(5)
C17 C18 C19 C20 56.6(5)
C18 C19 C20 C21 -55.6(5)
C19 C20 C21 C22 55.7(5)
C8 C17 C22 C21 -178.6(3)
C18 C17 C22 C21 55.0(4)
C20 C21 C22 C17 -56.7(5)
C9 C10 C23 C24 95.3(5)
C11 C10 C23 C24 -81.4(5)
Zr C10 C23 C24 -172.7(3)
C9 C10 C23 C28 -29.0(6)
C11 C10 C23 C28 154.4(4)
Zr C10 C23 C28 63.1(4)
C10 C23 C24 C25 178.0(3)
C28 C23 C24 C25 -55.6(4)
C23 C24 C25 C26 55.3(5)
C24 C25 C26 C27 -54.1(5)
C25 C26 C27 C28 54.7(5)
C26 C27 C28 C23 -57.1(5)
C10 C23 C28 C27 -177.5(3)
C24 C23 C28 C27 56.9(4)
C7' Zr' C1' C2' -141.4(7)
C6' Zr' C1' C2' -118.2(5)
C5' Zr' C1' C2' -86.2(4)
C3' Zr' C1' C2' -22.6(3)
C4' Zr' C1' C2' -52.2(4)
C10' Zr' C1' C2' 101.9(4)
C12' Zr' C1' C2' 157.9(4)
C9' Zr' C1' C2' 99.5(4)
C8' Zr' C1' C2' 127.0(4)
C11' Zr' C1' C2' 158.7(3)
C6' Zr' C1' C7' 23.2(5)
C2' Zr' C1' C7' 141.4(7)
C5' Zr' C1' C7' 55.2(5)
C3' Zr' C1' C7' 118.8(5)
C4' Zr' C1' C7' 89.3(5)
C10' Zr' C1' C7' -116.7(5)
C12' Zr' C1' C7' -60.7(5)
C9' Zr' C1' C7' -119.1(5)
C8' Zr' C1' C7' -91.6(5)
C11' Zr' C1' C7' -59.9(6)
C7' C1' C2' C3' 2.0(11)
Zr' C1' C2' C3' 50.9(6)
C7' C1' C2' Zr' -49.0(6)
C7' Zr' C2' C3' -117.8(5)
C1' Zr' C2' C3' -141.2(6)
C6' Zr' C2' C3' -86.6(5)
C5' Zr' C2' C3' -50.7(4)
C4' Zr' C2' C3' -22.3(3)
C10' Zr' C2' C3' 94.8(4)
C12' Zr' C2' C3' -175.3(3)
C9' Zr' C2' C3' 122.7(3)
C8' Zr' C2' C3' 158.3(3)
C11' Zr' C2' C3' 134.6(9)
C7' Zr' C2' C1' 23.4(5)
C6' Zr' C2' C1' 54.6(5)
C5' Zr' C2' C1' 90.5(4)
C3' Zr' C2' C1' 141.2(6)
C4' Zr' C2' C1' 118.9(4)
C10' Zr' C2' C1' -124.0(4)
C12' Zr' C2' C1' -34.1(5)
C9' Zr' C2' C1' -96.1(4)
C8' Zr' C2' C1' -60.5(4)
C11' Zr' C2' C1' -84.2(10)
C1' C2' C3' C4' -1.5(11)
Zr' C2' C3' C4' 48.4(6)
C1' C2' C3' Zr' -49.9(6)
C7' Zr' C3' C2' 54.4(5)
C1' Zr' C3' C2' 23.5(4)
C6' Zr' C3' C2' 90.8(5)
C5' Zr' C3' C2' 121.4(4)
C4' Zr' C3' C2' 142.8(5)
C10' Zr' C3' C2' -118.4(4)
C12' Zr' C3' C2' 27.4(17)
C9' Zr' C3' C2' -76.2(4)
C8' Zr' C3' C2' -34.8(5)
C11' Zr' C3' C2' -158.4(4)
C7' Zr' C3' C4' -88.4(5)
C1' Zr' C3' C4' -119.3(4)
C6' Zr' C3' C4' -52.0(4)
C2' Zr' C3' C4' -142.8(5)
C5' Zr' C3' C4' -21.4(3)
C10' Zr' C3' C4' 98.8(3)
C12' Zr' C3' C4' -115.3(16)
C9' Zr' C3' C4' 141.0(3)
C8' Zr' C3' C4' -177.6(3)
C11' Zr' C3' C4' 58.8(5)
C2' C3' C4' C5' -0.7(11)
Zr' C3' C4' C5' 47.4(6)
C2' C3' C4' Zr' -48.1(6)
C7' Zr' C4' C5' -55.9(5)
C1' Zr' C4' C5' -91.8(4)
C6' Zr' C4' C5' -23.7(4)
C2' Zr' C4' C5' -122.1(4)
C3' Zr' C4' C5' -144.0(5)
C10' Zr' C4' C5' 106.3(4)
C12' Zr' C4' C5' 24.9(5)
C9' Zr' C4' C5' 144.6(4)
C8' Zr' C4' C5' -111(4)
C11' Zr' C4' C5' 64.4(4)
C7' Zr' C4' C3' 88.1(4)
C1' Zr' C4' C3' 52.2(4)
C6' Zr' C4' C3' 120.3(4)
C2' Zr' C4' C3' 21.9(3)
C5' Zr' C4' C3' 144.0(5)
C10' Zr' C4' C3' -109.7(3)
C12' Zr' C4' C3' 168.8(3)
C9' Zr' C4' C3' -71.4(4)
C8' Zr' C4' C3' 33(4)
C11' Zr' C4' C3' -151.6(3)
C3' C4' C5' C6' 0.7(11)
Zr' C4' C5' C6' 48.2(6)
C3' C4' C5' Zr' -47.5(6)
C7' Zr' C5' C4' 116.2(4)
C1' Zr' C5' C4' 84.8(4)
C6' Zr' C5' C4' 141.4(6)
C2' Zr' C5' C4' 49.7(4)
C3' Zr' C5' C4' 21.5(3)
C10' Zr' C5' C4' -101.1(3)
C12' Zr' C5' C4' -165.7(3)
C9' Zr' C5' C4' -111.4(7)
C8' Zr' C5' C4' 175.5(3)
C11' Zr' C5' C4' -131.5(3)
C7' Zr' C5' C6' -25.2(5)
C1' Zr' C5' C6' -56.6(5)
C2' Zr' C5' C6' -91.7(5)
C3' Zr' C5' C6' -119.9(5)
C4' Zr' C5' C6' -141.4(6)
C10' Zr' C5' C6' 117.5(4)
C12' Zr' C5' C6' 52.9(5)
C9' Zr' C5' C6' 107.2(8)
C8' Zr' C5' C6' 34.1(6)
C11' Zr' C5' C6' 87.1(5)
C4' C5' C6' C7' 1.5(12)
Zr' C5' C6' C7' 50.8(7)
C4' C5' C6' Zr' -49.3(6)
C1' Zr' C6' C7' -22.9(4)
C2' Zr' C6' C7' -53.3(5)
C5' Zr' C6' C7' -138.6(7)
C3' Zr' C6' C7' -86.9(5)
C4' Zr' C6' C7' -116.0(5)
C10' Zr' C6' C7' 125.3(4)
C12' Zr' C6' C7' 87.3(5)
C9' Zr' C6' C7' 74.8(6)
C8' Zr' C6' C7' 61.1(5)
C11' Zr' C6' C7' 117.9(5)
C7' Zr' C6' C5' 138.6(7)
C1' Zr' C6' C5' 115.7(5)
C2' Zr' C6' C5' 85.3(5)
C3' Zr' C6' C5' 51.7(4)
C4' Zr' C6' C5' 22.5(4)
C10' Zr' C6' C5' -96.1(4)
C12' Zr' C6' C5' -134.1(4)
C9' Zr' C6' C5' -146.6(4)
C8' Zr' C6' C5' -160.3(4)
C11' Zr' C6' C5' -103.5(4)
C2' C1' C7' C6' 0.5(12)
Zr' C1' C7' C6' -49.1(7)
C2' C1' C7' Zr' 49.6(6)
C5' C6' C7' C1' -2.5(13)
Zr' C6' C7' C1' 49.2(7)
C5' C6' C7' Zr' -51.7(7)
C6' Zr' C7' C1' -142.0(7)
C2' Zr' C7' C1' -23.0(4)
C5' Zr' C7' C1' -117.0(5)
C3' Zr' C7' C1' -52.4(5)
C4' Zr' C7' C1' -86.7(5)
C10' Zr' C7' C1' 118.2(5)
C12' Zr' C7' C1' 124.7(5)
C9' Zr' C7' C1' 80.2(4)
C8' Zr' C7' C1' 91.1(5)
C11' Zr' C7' C1' 143.0(4)
C1' Zr' C7' C6' 142.0(7)
C2' Zr' C7' C6' 119.0(5)
C5' Zr' C7' C6' 25.0(5)
C3' Zr' C7' C6' 89.6(5)
C4' Zr' C7' C6' 55.2(5)
C10' Zr' C7' C6' -99.9(6)
C12' Zr' C7' C6' -93.4(5)
C9' Zr' C7' C6' -137.8(4)
C8' Zr' C7' C6' -126.9(5)
C11' Zr' C7' C6' -75.0(5)
C7' Zr' C8' C9' -163.3(4)
C1' Zr' C8' C9' -127.5(4)
C6' Zr' C8' C9' 165.5(4)
C2' Zr' C8' C9' -97.5(3)
C5' Zr' C8' C9' 144.3(4)
C3' Zr' C8' C9' -77.4(4)
C4' Zr' C8' C9' -109(4)
C10' Zr' C8' C9' 35.4(2)
C12' Zr' C8' C9' 113.0(3)
C11' Zr' C8' C9' 76.1(3)
C7' Zr' C8' C12' 83.7(4)
C1' Zr' C8' C12' 119.5(4)
C6' Zr' C8' C12' 52.5(4)
C2' Zr' C8' C12' 149.5(3)
C5' Zr' C8' C12' 31.4(4)
C3' Zr' C8' C12' 169.6(3)
C4' Zr' C8' C12' 138(4)
C10' Zr' C8' C12' -77.6(2)
C9' Zr' C8' C12' -113.0(3)
C11' Zr' C8' C12' -36.9(2)
C7' Zr' C8' C17' -40.6(5)
C1' Zr' C8' C17' -4.8(4)
C6' Zr' C8' C17' -71.8(4)
C2' Zr' C8' C17' 25.2(4)
C5' Zr' C8' C17' -93.0(5)
C3' Zr' C8' C17' 45.3(5)
C4' Zr' C8' C17' 14(4)
C10' Zr' C8' C17' 158.1(4)
C12' Zr' C8' C17' -124.3(4)
C9' Zr' C8' C17' 122.7(4)
C11' Zr' C8' C17' -161.2(4)
C12' C8' C9' C10' 1.7(5)
C17' C8' C9' C10' 176.8(4)
Zr' C8' C9' C10' -63.8(3)
C12' C8' C9' Zr' 65.5(3)
C17' C8' C9' Zr' -119.4(4)
C7' Zr' C9' C8' 20.5(5)
C1' Zr' C9' C8' 59.1(4)
C6' Zr' C9' C8' -23.6(6)
C2' Zr' C9' C8' 97.2(3)
C5' Zr' C9' C8' -103.3(9)
C3' Zr' C9' C8' 133.1(3)
C4' Zr' C9' C8' 175.3(4)
C10' Zr' C9' C8' -118.3(4)
C12' Zr' C9' C8' -39.1(2)
C11' Zr' C9' C8' -79.5(3)
C7' Zr' C9' C10' 138.9(5)
C1' Zr' C9' C10' 177.4(4)
C6' Zr' C9' C10' 94.7(6)
C2' Zr' C9' C10' -144.4(3)
C5' Zr' C9' C10' 15.0(9)
C3' Zr' C9' C10' -108.5(3)
C4' Zr' C9' C10' -66.3(4)
C12' Zr' C9' C10' 79.2(3)
C8' Zr' C9' C10' 118.3(4)
C11' Zr' C9' C10' 38.9(2)
C8' C9' C10' C11' -4.3(5)
Zr' C9' C10' C11' -68.9(3)
C8' C9' C10' C23' -175.7(4)
Zr' C9' C10' C23' 119.6(4)
C8' C9' C10' Zr' 64.6(3)
C7' Zr' C10' C9' -68.8(7)
C1' Zr' C10' C9' -4.2(6)
C6' Zr' C10' C9' -125.5(5)
C2' Zr' C10' C9' 52.5(4)
C5' Zr' C10' C9' -173.8(4)
C3' Zr' C10' C9' 98.8(3)
C4' Zr' C10' C9' 142.9(3)
C12' Zr' C10' C9' -76.7(3)
C8' Zr' C10' C9' -35.2(2)
C11' Zr' C10' C9' -112.1(4)
C7' Zr' C10' C11' 43.3(7)
C1' Zr' C10' C11' 108.0(6)
C6' Zr' C10' C11' -13.3(6)
C2' Zr' C10' C11' 164.6(4)
C5' Zr' C10' C11' -61.6(4)
C3' Zr' C10' C11' -149.0(3)
C4' Zr' C10' C11' -105.0(3)
C12' Zr' C10' C11' 35.4(2)
C9' Zr' C10' C11' 112.1(4)
C8' Zr' C10' C11' 76.9(2)
C7' Zr' C10' C23' 166.7(7)
C1' Zr' C10' C23' -128.6(6)
C6' Zr' C10' C23' 110.1(6)
C2' Zr' C10' C23' -72.0(5)
C5' Zr' C10' C23' 61.8(5)
C3' Zr' C10' C23' -25.6(4)
C4' Zr' C10' C23' 18.4(4)
C12' Zr' C10' C23' 158.8(4)
C9' Zr' C10' C23' -124.5(4)
C8' Zr' C10' C23' -159.7(4)
C11' Zr' C10' C23' 123.4(4)
C9' C10' C11' C12' 5.3(5)
C23' C10' C11' C12' 176.9(4)
Zr' C10' C11' C12' -63.4(3)
C9' C10' C11' C16' -177.7(4)
C23' C10' C11' C16' -6.1(7)
Zr' C10' C11' C16' 113.6(5)
C9' C10' C11' Zr' 68.7(3)
C23' C10' C11' Zr' -119.7(4)
C7' Zr' C11' C12' -36.1(5)
C1' Zr' C11' C12' -1.5(5)
C6' Zr' C11' C12' -72.0(4)
C2' Zr' C11' C12' 65.6(11)
C5' Zr' C11' C12' -109.0(4)
C3' Zr' C11' C12' -178.8(4)
C4' Zr' C11' C12' -141.1(3)
C10' Zr' C11' C12' 117.5(3)
C9' Zr' C11' C12' 79.1(3)
C8' Zr' C11' C12' 38.6(2)
C7' Zr' C11' C16' 77.7(5)
C1' Zr' C11' C16' 112.2(5)
C6' Zr' C11' C16' 41.8(5)
C2' Zr' C11' C16' 179.3(10)
C5' Zr' C11' C16' 4.8(4)
C3' Zr' C11' C16' -65.1(5)
C4' Zr' C11' C16' -27.4(4)
C10' Zr' C11' C16' -128.8(5)
C12' Zr' C11' C16' 113.7(4)
C9' Zr' C11' C16' -167.2(4)
C8' Zr' C11' C16' 152.3(4)
C7' Zr' C11' C10' -153.6(4)
C1' Zr' C11' C10' -119.1(4)
C6' Zr' C11' C10' 170.5(4)
C2' Zr' C11' C10' -52.0(11)
C5' Zr' C11' C10' 133.5(3)
C3' Zr' C11' C10' 63.7(5)
C4' Zr' C11' C10' 101.4(3)
C12' Zr' C11' C10' -117.5(3)
C9' Zr' C11' C10' -38.4(2)
C8' Zr' C11' C10' -78.9(2)
C16' C11' C12' C13' 6.3(6)
C10' C11' C12' C13' -176.2(4)
Zr' C11' C12' C13' 120.7(4)
C16' C11' C12' C8' 178.2(4)
C10' C11' C12' C8' -4.3(5)
Zr' C11' C12' C8' -67.4(3)
C16' C11' C12' Zr' -114.4(4)
C10' C11' C12' Zr' 63.1(3)
C9' C8' C12' C11' 1.7(5)
C17' C8' C12' C11' -173.3(4)
Zr' C8' C12' C11' 68.2(3)
C9' C8' C12' C13' 172.6(4)
C17' C8' C12' C13' -2.4(7)
Zr' C8' C12' C13' -120.9(5)
C9' C8' C12' Zr' -66.5(3)
C17' C8' C12' Zr' 118.5(4)
C7' Zr' C12' C11' 148.4(4)
C1' Zr' C12' C11' 179.0(3)
C6' Zr' C12' C11' 112.3(4)
C2' Zr' C12' C11' -161.1(3)
C5' Zr' C12' C11' 84.4(3)
C3' Zr' C12' C11' 175.3(15)
C4' Zr' C12' C11' 69.3(4)
C10' Zr' C12' C11' -36.1(2)
C9' Zr' C12' C11' -76.4(3)
C8' Zr' C12' C11' -114.0(3)
C7' Zr' C12' C13' 30.3(5)
C1' Zr' C12' C13' 60.9(4)
C6' Zr' C12' C13' -5.8(5)
C2' Zr' C12' C13' 80.8(4)
C5' Zr' C12' C13' -33.7(4)
C3' Zr' C12' C13' 57.1(16)
C4' Zr' C12' C13' -48.8(5)
C10' Zr' C12' C13' -154.3(4)
C9' Zr' C12' C13' 165.4(4)
C8' Zr' C12' C13' 127.9(5)
C11' Zr' C12' C13' -118.1(5)
C7' Zr' C12' C8' -97.6(4)
C1' Zr' C12' C8' -67.0(3)
C6' Zr' C12' C8' -133.7(4)
C2' Zr' C12' C8' -47.1(4)
C5' Zr' C12' C8' -161.6(3)
C3' Zr' C12' C8' -70.7(16)
C4' Zr' C12' C8' -176.7(3)
C10' Zr' C12' C8' 77.9(2)
C9' Zr' C12' C8' 37.6(2)
C11' Zr' C12' C8' 114.0(3)
C11' C12' C13' C14' -5.2(6)
C8' C12' C13' C14' -175.1(4)
Zr' C12' C13' C14' 87.4(4)
C12' C13' C14' C15' 2.5(6)
C13' C14' C15' C16' -1.1(7)
C14' C15' C16' C11' 2.1(6)
C12' C11' C16' C15' -4.7(6)
C10' C11' C16' C15' 178.5(4)
Zr' C11' C16' C15' -89.8(4)
C9' C8' C17' C18' 25.4(6)
C12' C8' C17' C18' -160.6(4)
Zr' C8' C17' C18' -67.9(4)
C9' C8' C17' C22' -99.2(5)
C12' C8' C17' C22' 74.8(5)
Zr' C8' C17' C22' 167.5(3)
C8' C17' C18' C19' 178.9(3)
C22' C17' C18' C19' -55.1(5)
C17' C18' C19' C20' 55.9(5)
C18' C19' C20' C21' -53.6(5)
C19' C20' C21' C22' 53.7(4)
C20' C21' C22' C17' -55.4(4)
C18' C17' C22' C21' 54.9(4)
C8' C17' C22' C21' -178.0(3)
C9' C10' C23' C28' 22.2(6)
C11' C10' C23' C28' -147.7(4)
Zr' C10' C23' C28' 117.4(3)
C9' C10' C23' C24' -102.2(5)
C11' C10' C23' C24' 87.9(5)
Zr' C10' C23' C24' -7.0(5)
C28' C23' C24' C25' 55.6(5)
C10' C23' C24' C25' -177.8(4)
C23' C24' C25' C26' -54.6(5)
C24' C25' C26' C27' 54.6(5)
C25' C26' C27' C28' -56.0(5)
C24' C23' C28' C27' -57.3(5)
C10' C23' C28' C27' 176.0(4)
C26' C27' C28' C23' 58.2(5)
